data_2003327
loop_
_publ_author_name
'Meyers, C. Y.'
'Kolb, V. M.'
'Robinson, P. D.'

_publ_section_title
;
 Dimeric Hydrogen-Bonded Structure of
 Bis(3-fluorophenylmethine)carbonohydrazide
;
_journal_issue 4
_journal_name_full 'Acta Crystallographica Section C'
_journal_page_first 775
_journal_page_last 777
_journal_paper_doi 10.1107/S0108270194011492
_journal_volume 51
_journal_year 1995
_chemical_formula_moiety 'C15 H12 F2 N4 O'
_chemical_formula_sum 'C15 H12 F2 N4 O'
_chemical_formula_weight 302.28
_chemical_name_systematic
;
carbonic dihydrazide, bis(3-fluorophenylmethylene)-
;
_space_group_IT_number 2
_symmetry_cell_setting triclinic
_symmetry_space_group_name_Hall '-P 1'
_symmetry_space_group_name_H-M 'P -1'
_cell_angle_alpha 100.90(1)
_cell_angle_beta 92.99(1)
_cell_angle_gamma 86.71(1)
_cell_formula_units_Z 2
_cell_length_a 7.805(1)
_cell_length_b 15.157(2)
_cell_length_c 6.094(1)
_cell_measurement_reflns_used 25
_cell_measurement_temperature 296
_cell_measurement_theta_max 12.4
_cell_measurement_theta_min 8.7
_cell_volume 706.12(18)
_computing_cell_refinement ' MSC/AFC Diffractometer Control Software'
_computing_data_collection
;
MSC/AFC Diffractometer Control Software
(Molecular Structure Corporation, 1988)
;
_computing_data_reduction
;
TEXSAN PROCESS (Molecular Structure Corporation, 1985)
;
_computing_molecular_graphics 'ORTEP (Johnson, 1965)'
_computing_publication_material 'TEXSAN FINISH'
_computing_structure_refinement 'TEXSAN LS'
_computing_structure_solution 'MITHRIL (Gilmore, 1984)'
_diffrn_ambient_temperature 296
_diffrn_measurement_device 'Rigaku AFC5S diffractometer'
_diffrn_measurement_method '\w (rate 3\% min^-1^ in \w)'
_diffrn_radiation_monochromator graphite
_diffrn_radiation_source x-ray_tube
_diffrn_radiation_type 'Mo K\a'
_diffrn_radiation_wavelength 0.71069
_diffrn_reflns_av_R_equivalents 0.014
_diffrn_reflns_limit_h_max 9
_diffrn_reflns_limit_h_min 0
_diffrn_reflns_limit_k_max 18
_diffrn_reflns_limit_k_min -18
_diffrn_reflns_limit_l_max 7
_diffrn_reflns_limit_l_min -7
_diffrn_reflns_number 2684
_diffrn_reflns_theta_max 25
_diffrn_reflns_theta_min 1.75
_diffrn_standards_decay_% 0.0
_diffrn_standards_interval_count 100
_diffrn_standards_number 3
_exptl_absorpt_coefficient_mu 0.105
_exptl_absorpt_correction_type none
_exptl_crystal_colour colorless
_exptl_crystal_density_diffrn 1.422
_exptl_crystal_description fragment
_exptl_crystal_F_000 312
_exptl_crystal_size_max 0.41
_exptl_crystal_size_mid 0.27
_exptl_crystal_size_min 0.22
_refine_diff_density_max 0.25
_refine_diff_density_min -0.26
_refine_ls_extinction_coef 0.42E-5(7)
_refine_ls_extinction_method
;
Zachariasen (1967), Type II, Gaussian isotropic
;
_refine_ls_goodness_of_fit_obs 1.92
_refine_ls_hydrogen_treatment noref
_refine_ls_matrix_type full
_refine_ls_number_parameters 212
_refine_ls_number_reflns 1814
_refine_ls_R_factor_obs 0.044
_refine_ls_shift/esd_max 0.0003
_refine_ls_structure_factor_coef F
_refine_ls_weighting_details 'w = 4F~o~^2^/\s^2^(F~o~^2^)'
_refine_ls_weighting_scheme calc
_refine_ls_wR_factor_obs 0.051
_reflns_number_observed 1814
_reflns_number_total 2483
_reflns_observed_criterion '[I > 1.5\s(I)]'
_cod_data_source_file cr1090.cif
_cod_data_source_block default
_cod_depositor_comments
;
The following automatic conversions were performed:

'_refine_ls_weighting_scheme' value 'w = 4F~o~^2^/\s^2^(F~o~^2^)' was
changed to 'calc'. New tag '_refine_ls_weighting_details' was
created. The value of the new tag was set to 'w =
4F~o~^2^/\s^2^(F~o~^2^)'.

Automatic conversion script
Id: cif_fix_values 3143 2015-03-26 13:38:13Z robertas 
;
_cod_original_cell_volume 706.1(4)
_cod_database_code 2003327

loop_
_symmetry_equiv_pos_as_xyz
x,y,z
-x,-y,-z

loop_
_atom_site_aniso_label
_atom_site_aniso_U_11
_atom_site_aniso_U_12
_atom_site_aniso_U_13
_atom_site_aniso_U_22
_atom_site_aniso_U_23
_atom_site_aniso_U_33
F1 0.078(1) 0.0144(8) -0.0086(7) 0.091(1) 0.0176(8) 0.056(1)
F2 0.195(2) 0.045(1) -0.025(1) 0.065(1) 0.026(1) 0.120(2)
O1 0.066(1) 0.0102(7) -0.0116(8) 0.0479(9) 0.0196(7) 0.050(1)
N1 0.044(1) 0.0036(8) -0.0066(8) 0.044(1) 0.0180(8) 0.049(1)
N2 0.059(1) 0.0078(9) -0.012(1) 0.042(1) 0.0135(9) 0.047(1)
N3 0.051(1) 0.0098(9) -0.0068(9) 0.042(1) 0.0179(9) 0.050(1)
N4 0.045(1) 0.0044(8) -0.0048(9) 0.039(1) 0.0150(8) 0.051(1)
C1 0.038(1) 0.001(1) -0.001(1) 0.043(1) 0.018(1) 0.055(1)
C2 0.044(1) 0.006(1) 0.002(1) 0.045(1) 0.016(1) 0.054(1)
C3 0.045(1) 0.002(1) -0.002(1) 0.063(2) 0.018(1) 0.047(1)
C4 0.056(2) 0.008(1) -0.010(1) 0.058(2) 0.032(1) 0.073(2)
C5 0.071(2) 0.011(1) -0.013(1) 0.042(1) 0.017(1) 0.086(2)
C6 0.058(1) 0.006(1) -0.012(1) 0.044(1) 0.012(1) 0.067(2)
C7 0.044(1) 0.002(1) -0.003(1) 0.042(1) 0.014(1) 0.050(1)
C8 0.045(1) 0.002(1) -0.002(1) 0.042(1) 0.018(1) 0.046(1)
C9 0.049(1) 0.001(1) -0.011(1) 0.046(1) 0.017(1) 0.047(1)
C10 0.050(1) 0.001(1) -0.013(1) 0.046(1) 0.007(1) 0.047(1)
C11 0.074(2) 0.007(1) -0.012(1) 0.048(1) 0.010(1) 0.055(1)
C12 0.095(2) 0.019(1) -0.026(2) 0.050(2) 0.009(1) 0.078(2)
C13 0.085(2) 0.027(2) -0.018(2) 0.075(2) -0.019(2) 0.081(2)
C14 0.088(2) 0.014(2) -0.002(2) 0.091(2) -0.003(2) 0.065(2)
C15 0.076(2) 0.005(1) -0.004(1) 0.068(2) 0.008(1) 0.055(2)

loop_
_atom_site_label
_atom_site_fract_x
_atom_site_fract_y
_atom_site_fract_z
_atom_site_U_iso_or_equiv
_atom_site_thermal_displace_type
_atom_site_calc_flag
_atom_site_calc_attached_atom
F1 1.1221(2) 0.3782(1) 1.5520(2) 0.076(1) Uani ? ?
F2 0.2851(3) 1.0353(1) 1.2039(3) 0.129(1) Uani ? ?
O1 0.4766(2) 0.6133(1) 0.6525(2) 0.054(1) Uani ? ?
N1 0.7487(2) 0.4673(1) 0.9088(3) 0.045(1) Uani ? ?
N2 0.6492(2) 0.5011(1) 0.7474(3) 0.050(1) Uani ? ?
N3 0.6013(2) 0.6301(1) 1.0030(3) 0.047(1) Uani ? ?
N4 0.5204(2) 0.7132(1) 1.0697(3) 0.045(1) Uani ? ?
C1 0.9207(3) 0.3416(1) 0.9978(4) 0.044(1) Uani ? ?
C2 0.9682(3) 0.3838(1) 1.2137(4) 0.047(1) Uani ? ?
C3 1.0712(3) 0.3357(2) 1.3424(4) 0.051(1) Uani ? ?
C4 1.1270(3) 0.2480(2) 1.2718(4) 0.061(1) Uani ? ?
C5 1.0794(3) 0.2071(2) 1.0589(5) 0.067(1) Uani ? ?
C6 0.9780(3) 0.2530(1) 0.9211(4) 0.057(1) Uani ? ?
C7 0.8133(3) 0.3880(1) 0.8466(4) 0.045(1) Uani ? ?
C8 0.5690(3) 0.5841(1) 0.7943(4) 0.043(1) Uani ? ?
C9 0.5132(3) 0.7401(1) 1.2791(4) 0.047(1) Uani ? ?
C10 0.4243(3) 0.8260(1) 1.3681(4) 0.049(1) Uani ? ?
C11 0.4007(3) 0.8934(2) 1.2405(4) 0.060(1) Uani ? ?
C12 0.3064(4) 0.9693(2) 1.3262(5) 0.077(1) Uani ? ?
C13 0.2330(4) 0.9821(2) 1.5299(6) 0.087(1) Uani ? ?
C14 0.2580(4) 0.9162(2) 1.6554(5) 0.084(1) Uani ? ?
C15 0.3544(4) 0.8386(2) 1.5769(4) 0.067(1) Uani ? ?
H1 0.9303 0.4441 1.2703 0.057 Uiso calc C2
H2 1.1965 0.2166 1.3674 0.073 Uiso calc C4
H3 1.1166 0.1464 1.0055 0.080 Uiso calc C5
H4 0.9471 0.2240 0.7733 0.068 Uiso calc C6
H5 0.788(3) 0.353(1) 0.697(4) 0.054 Uiso ? ?
H6 0.621(3) 0.467(2) 0.622(4) 0.059 Uiso ? ?
H7 0.649(3) 0.605(1) 1.090(4) 0.056 Uiso ? ?
H8 0.551(3) 0.704(1) 1.383(4) 0.055 Uiso ? ?
H9 0.4491 0.8866 1.0981 0.072 Uiso calc C11
H10 0.1662 1.0356 1.5828 0.104 Uiso calc C13
H11 0.2086 0.9239 1.7974 0.102 Uiso calc C14
H12 0.3729 0.7936 1.6663 0.081 Uiso calc C15

loop_
_atom_type_symbol
_atom_type_description
_atom_type_scat_source
_atom_type_scat_dispersion_real
_atom_type_scat_dispersion_imag
C ? International_Tables_Vol_IV_Table_2.3.1 .002 .002
H ? International_Tables_Vol_IV_Table_2.3.1 0 0
O ? International_Tables_Vol_IV_Table_2.3.1 .008 .006
N ? International_Tables_Vol_IV_Table_2.3.1 .004 .003
F ? International_Tables_Vol_IV_Table_2.3.1 .014 .010

loop_
_geom_angle_atom_site_label_1
_geom_angle_atom_site_label_2
_geom_angle_atom_site_label_3
_geom_angle_site_symmetry_3
_geom_angle
_geom_angle_publ_flag
N2 N1 C7 . 115.0(2) yes
N1 N2 C8 . 120.8(2) yes
N4 N3 C8 . 119.3(2) yes
N3 N4 C9 . 115.8(2) yes
C2 C1 C6 . 119.4(2) yes
C2 C1 C7 . 122.0(2) yes
C6 C1 C7 . 118.6(2) yes
C1 C2 C3 . 118.0(2) yes
F1 C3 C2 . 117.9(2) yes
F1 C3 C4 . 118.5(2) yes
C2 C3 C4 . 123.6(2) yes
C3 C4 C5 . 117.9(2) yes
C4 C5 C6 . 120.8(2) yes
C1 C6 C5 . 120.3(2) yes
N1 C7 C1 . 122.1(2) yes
O1 C8 N2 . 120.9(2) yes
O1 C8 N3 . 124.2(2) yes
N2 C8 N3 . 114.9(2) yes
N4 C9 C10 . 120.3(2) yes
C9 C10 C11 . 120.8(2) yes
C9 C10 C15 . 119.5(2) yes
C11 C10 C15 . 119.6(2) yes
C10 C11 C12 . 118.1(2) yes
F2 C12 C11 . 118.1(3) yes
F2 C12 C13 . 118.7(3) yes
C11 C12 C13 . 123.2(3) yes
C12 C13 C14 . 118.5(3) yes
C13 C14 C15 . 120.4(3) yes
C10 C15 C14 . 120.2(3) yes
N1 N2 H6 . 121(2) yes
C8 N2 H6 . 117(2) yes
N4 N3 H7 . 120(2) no
C8 N3 H7 . 119(2) no
N1 C7 H5 . 122.0(10) no
C1 C7 H5 . 116.0(10) no
N4 C9 H8 . 122.0(10) no
C10 C9 H8 . 117.0(10) no
N2 H6 O1 2_666 172(2) yes

loop_
_geom_bond_atom_site_label_1
_geom_bond_atom_site_label_2
_geom_bond_site_symmetry_2
_geom_bond_distance
_geom_bond_publ_flag
F1 C3 . 1.367(3) yes
F2 C12 . 1.353(3) yes
O1 C8 . 1.227(2) yes
N1 N2 . 1.377(2) yes
N1 C7 . 1.273(3) yes
N2 C8 . 1.361(3) yes
N3 N4 . 1.375(2) yes
N3 C8 . 1.349(3) yes
N4 C9 . 1.267(3) yes
C1 C2 . 1.391(3) yes
C1 C6 . 1.392(3) yes
C1 C7 . 1.464(3) yes
C2 C3 . 1.369(3) yes
C3 C4 . 1.371(3) yes
C4 C5 . 1.371(3) yes
C5 C6 . 1.380(3) yes
C9 C10 . 1.462(3) yes
C10 C11 . 1.396(3) yes
C10 C15 . 1.387(3) yes
C11 C12 . 1.361(3) yes
C12 C13 . 1.370(4) yes
C13 C14 . 1.369(4) yes
C14 C15 . 1.379(4) yes
N2 H6 . 0.86(2) yes
N3 H7 . 0.78(2) no
C7 H5 . 0.98(2) no
C9 H8 . 0.94(2) no
H6 O1 2_666 2.01(2) yes
N2 O1 2_666 2.873(3) yes

loop_
_geom_torsion_atom_site_label_1
_geom_torsion_atom_site_label_2
_geom_torsion_atom_site_label_3
_geom_torsion_atom_site_label_4
_geom_torsion
F1 C3 C2 C1 178.0(2)
F1 C3 C4 C5 -178.0(2)
F2 C12 C11 C10 179.2(2)
F2 C12 C13 C14 -178.5(3)
O1 C8 N2 N1 -178.0(2)
O1 C8 N2 H6 -9(2)
O1 C8 N3 N4 3.6(3)
O1 C8 N3 H7 171(2)
N1 N2 C8 N3 2.8(3)
N1 C7 C1 C2 -4.6(3)
N1 C7 C1 C6 176.1(2)
N2 N1 C7 C1 -179.3(2)
N2 N1 C7 H5 -3.0(10)
N2 C8 N3 N4 -177.2(2)
N2 C8 N3 H7 -10(2)
N3 N4 C9 C10 -177.7(2)
N3 N4 C9 H8 -5(2)
N3 C8 N2 H6 172(2)
N4 C9 C10 C11 -23.2(3)
N4 C9 C10 C15 153.2(2)
C1 C2 C3 C4 -1.4(4)
C1 C6 C5 C4 -0.7(4)
C2 C1 C6 C5 0.7(4)
C2 C1 C7 H5 179.0(10)
C2 C3 C4 C5 1.3(4)
C3 C2 C1 C6 0.3(3)
C3 C2 C1 C7 -179.0(2)
C3 C4 C5 C6 -0.2(4)
C5 C6 C1 C7 -180.0(2)
C6 C1 C7 H5 .0(10)
C7 N1 N2 C8 178.2(2)
C7 N1 N2 H6 9(2)
C8 N3 N4 C9 159.1(2)
C9 N4 N3 H7 -8(2)
C9 C10 C11 C12 175.4(2)
C9 C10 C15 C14 -174.6(2)
C10 C11 C12 C13 -0.5(4)
C10 C15 C14 C13 -1.2(5)
C11 C10 C9 H8 164(2)
C11 C10 C15 C14 1.9(4)
C11 C12 C13 C14 1.2(5)
C12 C11 C10 C15 -1.1(4)
C12 C13 C14 C15 -0.3(5)
C15 C10 C9 H8 -19(2)
